data_7155740
loop_
_publ_author_name
'Erker, Gerhard'
'Wang, Tongdao'
'Kohrt, Sonja'
'Daniliuc, Constantin Gabriel'
'Kehr, Gerald'

_publ_section_title
;
 Borata-Wittig Olefination Reactions of Ketones, Carboxylic Esters and
 Amides with Bis(pentafluorophenyl)borata-alkene Reagents
;
_journal_name_full 'Org. Biomol. Chem.'
_journal_paper_doi 10.1039/C7OB01591G
_journal_year 2017
_chemical_formula_sum 'C38 H50 B F10 Li N2 O'
_chemical_formula_weight 758.55
_space_group_crystal_system monoclinic
_space_group_IT_number 15
_space_group_name_Hall '-C 2yc'
_space_group_name_H-M_alt 'C 1 2/c 1'
_symmetry_space_group_name_Hall '-C 2yc'
_symmetry_space_group_name_H-M 'C 1 2/c 1'
_atom_sites_solution_hydrogens mixed
_audit_update_record
;
2017-05-10 deposited with the CCDC.
2017-06-30 downloaded from the CCDC.
;
_cell_angle_alpha 90
_cell_angle_beta 123.014(2)
_cell_angle_gamma 90
_cell_formula_units_Z 8
_cell_length_a 26.6576(19)
_cell_length_b 17.0458(14)
_cell_length_c 20.604(3)
_cell_measurement_reflns_used 9955
_cell_measurement_temperature 100.(2)
_cell_measurement_theta_max 26.3351
_cell_measurement_theta_min 2.3400
_cell_volume 7850.8(14)
_computing_cell_refinement 'SAINT V8.34A (Bruker AXS Inc., 2013)'
_computing_data_collection
;

APEX2 v.2014.1-1 (Bruker AXS Inc., 2014)


;
_computing_data_reduction 'SAINT V8.34A (Bruker AXS Inc., 2013)'
_computing_molecular_graphics 'XP (Sheldrick, 2014)'
_computing_publication_material 'SHELXL-2014 (Sheldrick, 2014)'
_computing_structure_refinement 'SHELXL-2014/7 (Sheldrick, 2014)'
_computing_structure_solution 'SHELXL-2014 (Sheldrick, 2014)'
_diffrn_ambient_temperature 100.(2)
_diffrn_detector_area_resol_mean 10.4167
_diffrn_measured_fraction_theta_full 0.998
_diffrn_measured_fraction_theta_max 0.998
_diffrn_measurement_device_type 'Bruker D8 Venture PHOTON 100 CMOS'
_diffrn_measurement_method 'omega and phi scans'
_diffrn_radiation_monochromator 'MX mirror'
_diffrn_radiation_type 'Mo K\a'
_diffrn_radiation_wavelength 0.71073
_diffrn_reflns_av_R_equivalents 0.0976
_diffrn_reflns_av_unetI/netI 0.0389
_diffrn_reflns_limit_h_max 29
_diffrn_reflns_limit_h_min -32
_diffrn_reflns_limit_k_max 20
_diffrn_reflns_limit_k_min -20
_diffrn_reflns_limit_l_max 24
_diffrn_reflns_limit_l_min -24
_diffrn_reflns_number 87129
_diffrn_reflns_theta_full 25.35
_diffrn_reflns_theta_max 25.35
_diffrn_reflns_theta_min 2.34
_diffrn_source 'Mo ImS'
_diffrn_source_type 'micro focus tube'
_exptl_absorpt_coefficient_mu 0.108
_exptl_absorpt_correction_T_max 0.98
_exptl_absorpt_correction_T_min 0.91
_exptl_absorpt_correction_type multi-scan
_exptl_absorpt_process_details
;
Bruker AXS (2014). SADABS, Version 2014/2, Bruker AXS Inc., Madison, Wisconsin,
USA.
;
_exptl_crystal_colour colourless
_exptl_crystal_density_diffrn 1.284
_exptl_crystal_density_method 'not measured'
_exptl_crystal_description prism
_exptl_crystal_F_000 3184
_exptl_crystal_size_max 0.295
_exptl_crystal_size_mid 0.253
_exptl_crystal_size_min 0.136
_refine_diff_density_max 0.320
_refine_diff_density_min -0.326
_refine_ls_extinction_method none
_refine_ls_goodness_of_fit_ref 1.033
_refine_ls_hydrogen_treatment mixed
_refine_ls_matrix_type full
_refine_ls_number_parameters 594
_refine_ls_number_reflns 7178
_refine_ls_number_restraints 289
_refine_ls_restrained_S_all 1.028
_refine_ls_R_factor_all 0.0621
_refine_ls_R_factor_gt 0.0424
_refine_ls_shift/su_max 0.001
_refine_ls_shift/su_mean 0.000
_refine_ls_structure_factor_coef Fsqd
_refine_ls_weighting_details 'w=1/[\s^2^(Fo^2^)+(0.0407P)^2^+9.7624P] where P=(Fo^2^+2Fc^2^)/3'
_refine_ls_weighting_scheme calc
_refine_ls_wR_factor_gt 0.0973
_refine_ls_wR_factor_ref 0.1096
_reflns_number_gt 5470
_reflns_number_total 7178
_reflns_threshold_expression 'I > 2\s(I)'
_cod_data_source_file c7ob01591g2.cif
_cod_data_source_block erk8714
_cod_database_code 7155740

loop_
_space_group_symop_operation_xyz
'x, y, z'
'-x, y, -z+1/2'
'x+1/2, y+1/2, z'
'-x+1/2, y+1/2, -z+1/2'
'-x, -y, -z'
'x, -y, z-1/2'
'-x+1/2, -y+1/2, -z'
'x+1/2, -y+1/2, z-1/2'

loop_
_atom_site_type_symbol
_atom_site_label
_atom_site_fract_x
_atom_site_fract_y
_atom_site_fract_z
_atom_site_U_iso_or_equiv
_atom_site_adp_type
_atom_site_calc_flag
_atom_site_refinement_flags_adp
_atom_site_refinement_flags_occupancy
_atom_site_refinement_flags_posn
_atom_site_occupancy
_atom_site_disorder_assembly
_atom_site_disorder_group
B B1 0.68105(9) 0.19924(12) 0.75229(11) 0.0203(4) Uani d . . . 1.0 . .
Li Li1 0.67659(15) 0.34676(19) 0.82226(19) 0.0298(7) Uani d . . . 1.0 . .
N N2 0.68938(7) 0.46395(9) 0.84944(9) 0.0231(3) Uani d . . . 1.0 . .
H H2 0.6935(9) 0.4785(13) 0.8138(13) 0.033(6) Uiso d . . . 1.0 . .
O O1 0.67805(5) 0.28865(7) 0.74648(7) 0.0220(3) Uani d . . . 1.0 . .
C C3 0.65800(8) 0.16106(11) 0.66832(10) 0.0231(4) Uani d . . . 1.0 . .
H H3A 0.6863 0.1752 0.6532 0.028 Uiso calc U . R 1.0 . .
H H3B 0.6579 0.1032 0.6724 0.028 Uiso calc U . R 1.0 . .
C C4 0.69868(9) 0.32619(11) 0.70645(11) 0.0273(4) Uani d U . . 1.0 . .
C C5 0.67062(11) 0.38911(12) 0.66029(13) 0.0380(5) Uani d U . . 1.0 . .
H H5 0.6339 0.4107 0.6493 0.046 Uiso calc U . R 1.0 . .
C C6 0.70670(11) 0.41972(12) 0.62885(13) 0.0385(5) Uani d U . . 1.0 . .
H H6A 0.725 0.4711 0.6521 0.046 Uiso calc U . R 1.0 . .
H H6B 0.6813 0.4255 0.5719 0.046 Uiso calc U . R 1.0 . .
C C7 0.75478(10) 0.35722(12) 0.65220(13) 0.0390(5) Uani d U . . 1.0 . .
H H7A 0.7446 0.3235 0.6075 0.047 Uiso calc U . R 1.0 . .
H H7B 0.7942 0.3819 0.6721 0.047 Uiso calc U . R 1.0 . .
C C8 0.75576(9) 0.30940(15) 0.71552(14) 0.0426(6) Uani d U . . 1.0 . .
H H8A 0.7596 0.2527 0.7087 0.051 Uiso calc U . R 1.0 . .
H H8B 0.7895 0.3257 0.7674 0.051 Uiso calc U . R 1.0 . .
C C2 0.59496(8) 0.18880(11) 0.60503(10) 0.0234(4) Uani d . . D 1.0 . .
H H2A 0.5658 0.1688 0.6166 0.028 Uiso calc U P R 0.823(5) A 1
H H2B 0.5936 0.2468 0.6052 0.028 Uiso calc U P R 0.823(5) A 1
H H2C 0.5959 0.2456 0.5959 0.028 Uiso calc U P R 0.177(5) A 2
H H2D 0.5673 0.1804 0.6225 0.028 Uiso calc U P R 0.177(5) A 2
C C1 0.5770(2) 0.1604(3) 0.5244(2) 0.0218(10) Uani d U P D 0.823(5) A 1
H H1A 0.6099 0.1728 0.5171 0.026 Uiso calc U P R 0.823(5) A 1
H H1B 0.5726 0.1026 0.5225 0.026 Uiso calc U P R 0.823(5) A 1
N N1 0.52110(18) 0.1946(3) 0.4595(2) 0.0201(10) Uani d U P D 0.823(5) A 1
C C11 0.47010(13) 0.1386(2) 0.42117(17) 0.0265(7) Uani d U P D 0.823(5) A 1
C C12 0.41346(11) 0.1824(2) 0.36115(15) 0.0390(8) Uani d U P D 0.823(5) A 1
H H12A 0.3805 0.1441 0.3327 0.047 Uiso calc U P R 0.823(5) A 1
H H12B 0.4021 0.2191 0.3882 0.047 Uiso calc U P R 0.823(5) A 1
C C13 0.42058(13) 0.2280(2) 0.30372(16) 0.0380(8) Uani d U P D 0.823(5) A 1
H H13A 0.3832 0.2567 0.2674 0.046 Uiso calc U P R 0.823(5) A 1
H H13B 0.4292 0.1917 0.2734 0.046 Uiso calc U P R 0.823(5) A 1
C C14 0.47194(17) 0.28531(17) 0.34838(18) 0.0356(7) Uani d U P D 0.823(5) A 1
H H14A 0.4609 0.324 0.3744 0.043 Uiso calc U P R 0.823(5) A 1
H H14B 0.4778 0.3142 0.3113 0.043 Uiso calc U P R 0.823(5) A 1
C C15 0.53123(15) 0.24647(17) 0.40939(16) 0.0260(7) Uani d U P D 0.823(5) A 1
C C16 0.47895(16) 0.06746(18) 0.38234(17) 0.0409(8) Uani d U P D 0.823(5) A 1
H H16A 0.476 0.0845 0.335 0.061 Uiso calc U P R 0.823(5) A 1
H H16B 0.448 0.0282 0.3694 0.061 Uiso calc U P R 0.823(5) A 1
H H16C 0.5185 0.0444 0.4179 0.061 Uiso calc U P R 0.823(5) A 1
C C17 0.46000(13) 0.1094(2) 0.48363(16) 0.0396(8) Uani d U P D 0.823(5) A 1
H H17A 0.4941 0.0771 0.5212 0.059 Uiso calc U P R 0.823(5) A 1
H H17B 0.4233 0.0779 0.4595 0.059 Uiso calc U P R 0.823(5) A 1
H H17C 0.4562 0.1544 0.5102 0.059 Uiso calc U P R 0.823(5) A 1
C C18 0.55884(14) 0.2066(2) 0.36855(17) 0.0349(7) Uani d U P D 0.823(5) A 1
H H18A 0.5953 0.1785 0.4069 0.052 Uiso calc U P R 0.823(5) A 1
H H18B 0.5688 0.2466 0.3431 0.052 Uiso calc U P R 0.823(5) A 1
H H18C 0.53 0.1695 0.3298 0.052 Uiso calc U P R 0.823(5) A 1
C C19 0.57389(15) 0.31212(16) 0.46059(16) 0.0397(8) Uani d U P D 0.823(5) A 1
H H19A 0.5589 0.3364 0.49 0.06 Uiso calc U P R 0.823(5) A 1
H H19B 0.5763 0.3518 0.428 0.06 Uiso calc U P R 0.823(5) A 1
H H19C 0.6137 0.2901 0.4966 0.06 Uiso calc U P R 0.823(5) A 1
C C1A 0.5718(9) 0.1434(10) 0.5287(8) 0.012(4) Uani d U P D 0.177(5) A 2
H H1A1 0.606 0.1287 0.5247 0.014 Uiso calc U P R 0.177(5) A 2
H H1A2 0.5516 0.0947 0.5287 0.014 Uiso calc U P R 0.177(5) A 2
N N1A 0.5297(7) 0.1922(14) 0.4623(10) 0.014(5) Uani d U P D 0.177(5) A 2
C C11A 0.4660(6) 0.1689(9) 0.4238(8) 0.034(4) Uani d U P D 0.177(5) A 2
C C12A 0.4270(6) 0.2327(10) 0.3670(8) 0.050(4) Uani d U P D 0.177(5) A 2
H H12C 0.3854 0.2131 0.3351 0.06 Uiso calc U P R 0.177(5) A 2
H H12D 0.4272 0.2786 0.3966 0.06 Uiso calc U P R 0.177(5) A 2
C C13A 0.4460(7) 0.2593(9) 0.3140(8) 0.036(3) Uani d U P D 0.177(5) A 2
H H13C 0.4189 0.301 0.279 0.043 Uiso calc U P R 0.177(5) A 2
H H13D 0.4445 0.2149 0.2821 0.043 Uiso calc U P R 0.177(5) A 2
C C14A 0.5088(7) 0.2901(8) 0.3634(8) 0.044(3) Uani d U P D 0.177(5) A 2
H H14C 0.5092 0.3354 0.3937 0.052 Uiso calc U P R 0.177(5) A 2
H H14D 0.5218 0.309 0.3294 0.052 Uiso calc U P R 0.177(5) A 2
C C15A 0.5530(6) 0.2294(8) 0.4186(8) 0.036(4) Uani d U P D 0.177(5) A 2
C C16A 0.4491(6) 0.1585(11) 0.4845(8) 0.045(4) Uani d U P D 0.177(5) A 2
H H16D 0.4764 0.1207 0.5239 0.068 Uiso calc U P R 0.177(5) A 2
H H16E 0.408 0.1392 0.4588 0.068 Uiso calc U P R 0.177(5) A 2
H H16F 0.4524 0.2091 0.5092 0.068 Uiso calc U P R 0.177(5) A 2
C C17A 0.4539(8) 0.0904(10) 0.3824(10) 0.049(4) Uani d U P D 0.177(5) A 2
H H17D 0.452 0.098 0.3339 0.074 Uiso calc U P R 0.177(5) A 2
H H17E 0.4158 0.0691 0.371 0.074 Uiso calc U P R 0.177(5) A 2
H H17F 0.4863 0.0537 0.4156 0.074 Uiso calc U P R 0.177(5) A 2
C C18A 0.5653(8) 0.1655(11) 0.3758(10) 0.047(4) Uani d U P D 0.177(5) A 2
H H18D 0.5866 0.1215 0.4109 0.071 Uiso calc U P R 0.177(5) A 2
H H18E 0.5899 0.1876 0.3582 0.071 Uiso calc U P R 0.177(5) A 2
H H18F 0.5273 0.1469 0.331 0.071 Uiso calc U P R 0.177(5) A 2
C C19A 0.6125(7) 0.2717(12) 0.4779(9) 0.071(6) Uani d U P D 0.177(5) A 2
H H19D 0.6053 0.3096 0.5076 0.106 Uiso calc U P R 0.177(5) A 2
H H19E 0.6278 0.2991 0.4502 0.106 Uiso calc U P R 0.177(5) A 2
H H19F 0.642 0.2329 0.5132 0.106 Uiso calc U P R 0.177(5) A 2
C C21 0.63709(8) 0.16902(11) 0.78137(10) 0.0216(4) Uani d . . . 1.0 . .
C C22 0.60277(8) 0.21385(12) 0.79900(10) 0.0261(4) Uani d . . . 1.0 . .
F F22 0.60328(5) 0.29420(7) 0.79538(6) 0.0318(3) Uani d . . . 1.0 . .
C C23 0.56723(9) 0.18472(14) 0.82326(11) 0.0355(5) Uani d . . . 1.0 . .
F F23 0.53534(5) 0.23339(9) 0.83887(7) 0.0510(4) Uani d . . . 1.0 . .
C C24 0.56482(9) 0.10540(15) 0.83123(11) 0.0407(6) Uani d . . . 1.0 . .
F F24 0.53020(6) 0.07544(10) 0.85407(8) 0.0654(5) Uani d . . . 1.0 . .
C C25 0.59807(10) 0.05704(13) 0.81529(11) 0.0390(5) Uani d . . . 1.0 . .
F F25 0.59714(7) -0.02113(8) 0.82420(8) 0.0585(4) Uani d . . . 1.0 . .
C C26 0.63323(8) 0.08895(12) 0.79173(11) 0.0283(4) Uani d . . . 1.0 . .
F F26 0.66646(5) 0.03764(6) 0.78026(7) 0.0380(3) Uani d . . . 1.0 . .
C C31 0.75013(8) 0.17828(10) 0.82525(10) 0.0194(4) Uani d . . . 1.0 . .
C C32 0.77175(8) 0.21420(10) 0.89630(10) 0.0205(4) Uani d . . . 1.0 . .
F F32 0.73489(5) 0.26457(6) 0.90450(6) 0.0253(2) Uani d . . . 1.0 . .
C C33 0.82780(8) 0.20420(11) 0.96186(10) 0.0231(4) Uani d . . . 1.0 . .
F F33 0.84399(5) 0.24138(7) 1.02818(6) 0.0336(3) Uani d . . . 1.0 . .
C C34 0.86724(8) 0.15461(11) 0.95867(10) 0.0249(4) Uani d . . . 1.0 . .
F F34 0.92267(5) 0.14374(7) 1.02094(6) 0.0356(3) Uani d . . . 1.0 . .
C C35 0.84886(8) 0.11676(10) 0.88991(11) 0.0234(4) Uani d . . . 1.0 . .
F F35 0.88710(5) 0.06835(7) 0.88621(6) 0.0337(3) Uani d . . . 1.0 . .
C C36 0.79170(8) 0.12908(10) 0.82588(10) 0.0207(4) Uani d . . . 1.0 . .
F F36 0.77815(5) 0.09011(6) 0.76079(6) 0.0283(3) Uani d . . . 1.0 . .
C C41 0.63431(9) 0.50689(11) 0.83380(12) 0.0300(4) Uani d . . . 1.0 . .
C C42 0.64637(11) 0.59487(12) 0.84717(14) 0.0428(6) Uani d . . . 1.0 . .
H H42A 0.6507 0.6166 0.8059 0.051 Uiso calc U . R 1.0 . .
H H42B 0.6114 0.6206 0.843 0.051 Uiso calc U . R 1.0 . .
C C43 0.70175(13) 0.61430(13) 0.92493(15) 0.0493(6) Uani d . . . 1.0 . .
H H43A 0.6964 0.5971 0.9667 0.059 Uiso calc U . R 1.0 . .
H H43B 0.7082 0.6718 0.9294 0.059 Uiso calc U . R 1.0 . .
C C44 0.75596(11) 0.57353(13) 0.93398(14) 0.0455(6) Uani d . . . 1.0 . .
H H44A 0.7913 0.5842 0.9865 0.055 Uiso calc U . R 1.0 . .
H H44B 0.764 0.5961 0.8962 0.055 Uiso calc U . R 1.0 . .
C C45 0.74824(9) 0.48399(12) 0.92182(11) 0.0308(4) Uani d . . . 1.0 . .
C C46 0.58591(10) 0.49189(14) 0.74870(12) 0.0397(5) Uani d . . . 1.0 . .
H H46A 0.6003 0.5091 0.7162 0.06 Uiso calc U . R 1.0 . .
H H46B 0.5497 0.5212 0.7346 0.06 Uiso calc U . R 1.0 . .
H H46C 0.5767 0.4357 0.7407 0.06 Uiso calc U . R 1.0 . .
C C47 0.61245(10) 0.47322(13) 0.88327(13) 0.0351(5) Uani d . . . 1.0 . .
H H47A 0.6099 0.4159 0.8783 0.053 Uiso calc U . R 1.0 . .
H H47B 0.5729 0.4947 0.8655 0.053 Uiso calc U . R 1.0 . .
H H47C 0.6406 0.4875 0.9376 0.053 Uiso calc U . R 1.0 . .
C C48 0.79620(9) 0.45160(14) 0.91014(14) 0.0408(5) Uani d . . . 1.0 . .
H H48A 0.7925 0.3944 0.905 0.061 Uiso calc U . R 1.0 . .
H H48B 0.8359 0.4654 0.9548 0.061 Uiso calc U . R 1.0 . .
H H48C 0.791 0.4742 0.8631 0.061 Uiso calc U . R 1.0 . .
C C49 0.75468(10) 0.44328(13) 0.99276(11) 0.0363(5) Uani d . . . 1.0 . .
H H49A 0.7304 0.4711 1.008 0.054 Uiso calc U . R 1.0 . .
H H49B 0.7967 0.444 1.0358 0.054 Uiso calc U . R 1.0 . .
H H49C 0.741 0.3888 0.9797 0.054 Uiso calc U . R 1.0 . .

loop_
_atom_site_aniso_label
_atom_site_aniso_U_11
_atom_site_aniso_U_22
_atom_site_aniso_U_33
_atom_site_aniso_U_12
_atom_site_aniso_U_13
_atom_site_aniso_U_23
B1 0.0228(10) 0.0222(10) 0.0156(10) -0.0004(8) 0.0103(9) -0.0007(8)
Li1 0.0328(17) 0.0274(17) 0.0272(17) 0.0011(14) 0.0150(15) -0.0043(14)
N2 0.0294(8) 0.0264(8) 0.0191(8) 0.0032(7) 0.0169(7) 0.0021(7)
O1 0.0283(7) 0.0208(6) 0.0169(6) -0.0018(5) 0.0122(6) 0.0008(5)
C3 0.0235(9) 0.0288(10) 0.0158(9) 0.0003(8) 0.0099(8) -0.0028(7)
C4 0.0376(11) 0.0258(10) 0.0175(9) -0.0099(8) 0.0143(9) -0.0049(8)
C5 0.0597(14) 0.0320(11) 0.0392(12) 0.0134(10) 0.0380(12) 0.0085(9)
C6 0.0595(14) 0.0255(10) 0.0369(12) -0.0078(10) 0.0303(11) 0.0004(9)
C7 0.0546(14) 0.0326(11) 0.0413(13) -0.0093(10) 0.0335(12) -0.0016(9)
C8 0.0288(11) 0.0547(14) 0.0461(13) 0.0033(10) 0.0216(11) 0.0190(11)
C2 0.0271(10) 0.0257(10) 0.0155(9) 0.0013(8) 0.0104(8) -0.0026(7)
C1 0.0262(17) 0.022(2) 0.0158(15) 0.0012(14) 0.0103(13) -0.0013(12)
N1 0.0232(16) 0.0223(16) 0.0140(15) 0.0050(13) 0.0096(13) 0.0053(11)
C11 0.0276(14) 0.0280(19) 0.0180(13) -0.0054(13) 0.0086(11) -0.0025(13)
C12 0.0239(13) 0.059(2) 0.0249(14) -0.0018(13) 0.0072(11) 0.0045(13)
C13 0.0268(15) 0.0531(19) 0.0241(14) 0.0055(13) 0.0074(12) 0.0116(13)
C14 0.039(2) 0.0348(15) 0.0276(16) 0.0058(15) 0.0143(15) 0.0131(13)
C15 0.0322(17) 0.0298(15) 0.0181(14) -0.0002(13) 0.0151(13) 0.0033(12)
C16 0.050(2) 0.0341(16) 0.0263(14) -0.0118(15) 0.0130(15) -0.0128(12)
C17 0.0352(16) 0.050(2) 0.0303(15) -0.0154(14) 0.0154(13) 0.0019(14)
C18 0.0401(16) 0.0457(19) 0.0230(14) -0.0043(15) 0.0198(13) -0.0013(14)
C19 0.0578(19) 0.0348(15) 0.0295(15) -0.0159(14) 0.0257(15) -0.0011(11)
C1A 0.011(5) 0.013(6) 0.009(5) 0.004(4) 0.004(4) 0.001(3)
N1A 0.013(5) 0.016(6) 0.017(6) -0.003(4) 0.010(4) -0.006(4)
C11A 0.035(6) 0.035(7) 0.035(6) 0.007(5) 0.020(5) -0.007(5)
C12A 0.040(6) 0.052(7) 0.046(6) 0.013(5) 0.016(5) 0.004(5)
C13A 0.034(6) 0.034(6) 0.028(5) 0.005(5) 0.010(4) 0.012(4)
C14A 0.051(6) 0.046(6) 0.032(6) -0.001(5) 0.021(5) 0.004(5)
C15A 0.037(7) 0.046(7) 0.031(6) 0.005(5) 0.022(5) 0.009(5)
C16A 0.028(6) 0.063(9) 0.044(7) -0.004(6) 0.019(6) -0.007(7)
C17A 0.051(8) 0.064(10) 0.046(8) 0.003(7) 0.034(7) -0.006(7)
C18A 0.058(7) 0.068(9) 0.040(7) 0.005(7) 0.043(6) -0.003(7)
C19A 0.073(10) 0.089(11) 0.062(9) -0.025(8) 0.044(8) 0.013(8)
C21 0.0219(9) 0.0280(10) 0.0101(8) -0.0042(7) 0.0055(7) -0.0011(7)
C22 0.0229(9) 0.0367(11) 0.0141(9) -0.0055(8) 0.0070(8) -0.0055(8)
F22 0.0281(6) 0.0355(6) 0.0318(6) -0.0003(5) 0.0163(5) -0.0090(5)
C23 0.0237(10) 0.0660(16) 0.0173(10) -0.0127(10) 0.0114(9) -0.0129(10)
F23 0.0312(7) 0.0936(11) 0.0356(7) -0.0160(7) 0.0230(6) -0.0274(7)
C24 0.0324(11) 0.0717(17) 0.0164(10) -0.0241(11) 0.0121(9) -0.0046(10)
F24 0.0549(9) 0.1139(13) 0.0341(7) -0.0449(9) 0.0285(7) -0.0055(8)
C25 0.0404(12) 0.0429(13) 0.0189(10) -0.0202(10) 0.0067(9) 0.0043(9)
F25 0.0647(9) 0.0491(8) 0.0447(8) -0.0258(7) 0.0187(7) 0.0137(6)
C26 0.0268(10) 0.0324(11) 0.0179(9) -0.0044(8) 0.0071(8) 0.0010(8)
F26 0.0400(7) 0.0237(6) 0.0420(7) -0.0011(5) 0.0169(6) 0.0028(5)
C31 0.0235(9) 0.0193(9) 0.0154(9) -0.0042(7) 0.0106(8) 0.0004(7)
C32 0.0242(9) 0.0203(9) 0.0200(9) -0.0002(7) 0.0139(8) 0.0004(7)
F32 0.0282(6) 0.0298(6) 0.0174(5) 0.0023(4) 0.0121(5) -0.0045(4)
C33 0.0254(9) 0.0285(10) 0.0142(9) -0.0054(8) 0.0100(8) -0.0032(7)
F33 0.0309(6) 0.0475(7) 0.0160(5) -0.0021(5) 0.0087(5) -0.0102(5)
C34 0.0197(9) 0.0321(10) 0.0166(9) -0.0016(8) 0.0058(8) 0.0025(8)
F34 0.0227(6) 0.0508(7) 0.0224(6) 0.0024(5) 0.0053(5) -0.0011(5)
C35 0.0242(9) 0.0223(9) 0.0257(10) 0.0014(7) 0.0149(8) 0.0011(8)
F35 0.0276(6) 0.0376(7) 0.0334(6) 0.0066(5) 0.0150(5) -0.0037(5)
C36 0.0274(9) 0.0200(9) 0.0159(9) -0.0031(7) 0.0126(8) -0.0027(7)
F36 0.0316(6) 0.0315(6) 0.0205(6) 0.0027(5) 0.0133(5) -0.0069(5)
C41 0.0402(11) 0.0281(10) 0.0319(11) 0.0120(9) 0.0261(10) 0.0069(8)
C42 0.0720(16) 0.0282(11) 0.0502(14) 0.0159(11) 0.0475(14) 0.0088(10)
C43 0.092(2) 0.0253(11) 0.0561(16) -0.0061(12) 0.0567(16) -0.0075(10)
C44 0.0647(16) 0.0366(12) 0.0425(13) -0.0189(11) 0.0340(13) -0.0099(10)
C45 0.0352(11) 0.0316(11) 0.0264(10) -0.0080(9) 0.0174(9) -0.0028(8)
C46 0.0383(12) 0.0478(13) 0.0325(12) 0.0175(10) 0.0189(10) 0.0127(10)
C47 0.0407(12) 0.0394(12) 0.0383(12) 0.0072(9) 0.0300(11) 0.0038(9)
C48 0.0292(11) 0.0493(14) 0.0437(13) -0.0051(10) 0.0197(10) 0.0013(11)
C49 0.0375(11) 0.0430(12) 0.0197(10) -0.0061(10) 0.0101(9) -0.0010(9)

loop_
_atom_type_symbol
_atom_type_description
_atom_type_scat_dispersion_real
_atom_type_scat_dispersion_imag
_atom_type_scat_source
C C 0.0033 0.0016 'International Tables Vol C Tables 4.2.6.8 and 6.1.1.4'
H H 0.0000 0.0000 'International Tables Vol C Tables 4.2.6.8 and 6.1.1.4'
Li Li -0.0003 0.0001 'International Tables Vol C Tables 4.2.6.8 and 6.1.1.4'
B B 0.0013 0.0007 'International Tables Vol C Tables 4.2.6.8 and 6.1.1.4'
N N 0.0061 0.0033 'International Tables Vol C Tables 4.2.6.8 and 6.1.1.4'
O O 0.0106 0.0060 'International Tables Vol C Tables 4.2.6.8 and 6.1.1.4'
F F 0.0171 0.0103 'International Tables Vol C Tables 4.2.6.8 and 6.1.1.4'

loop_
_geom_angle_atom_site_label_1
_geom_angle_atom_site_label_2
_geom_angle_atom_site_label_3
_geom_angle
O1 B1 C3 110.07(14)
O1 B1 C31 105.68(14)
C3 B1 C31 117.86(15)
O1 B1 C21 108.68(14)
C3 B1 C21 109.15(14)
C31 B1 C21 104.99(13)
O1 Li1 F22 89.60(14)
O1 Li1 N2 131.94(18)
F22 Li1 N2 121.33(17)
O1 Li1 F32 88.70(14)
F22 Li1 F32 96.34(15)
N2 Li1 F32 119.41(16)
O1 Li1 C4 26.20(7)
F22 Li1 C4 110.47(14)
N2 Li1 C4 106.03(14)
F32 Li1 C4 101.53(13)
O1 Li1 H2 111.0(6)
F22 Li1 H2 129.4(5)
N2 Li1 H2 21.0(6)
F32 Li1 H2 128.4(6)
C4 Li1 H2 85.2(6)
C45 N2 C41 118.06(15)
C45 N2 Li1 114.88(15)
C41 N2 Li1 114.59(15)
C45 N2 H2 103.8(15)
C41 N2 H2 104.3(15)
Li1 N2 H2 97.5(15)
C4 O1 B1 119.40(13)
C4 O1 Li1 116.91(15)
B1 O1 Li1 119.20(14)
C2 C3 B1 112.65(14)
C2 C3 H3A 109.1
B1 C3 H3A 109.1
C2 C3 H3B 109.1
B1 C3 H3B 109.1
H3A C3 H3B 107.8
C5 C4 O1 122.77(18)
C5 C4 C8 112.57(18)
O1 C4 C8 124.29(17)
C5 C4 Li1 102.05(15)
O1 C4 Li1 36.89(10)
C8 C4 Li1 127.66(16)
C4 C5 C6 109.64(19)
C4 C5 H5 125.2
C6 C5 H5 125.2
C5 C6 C7 104.12(16)
C5 C6 H6A 110.9
C7 C6 H6A 110.9
C5 C6 H6B 110.9
C7 C6 H6B 110.9
H6A C6 H6B 109.0
C8 C7 C6 105.20(17)
C8 C7 H7A 110.7
C6 C7 H7A 110.7
C8 C7 H7B 110.7
C6 C7 H7B 110.7
H7A C7 H7B 108.8
C4 C8 C7 104.78(18)
C4 C8 H8A 110.8
C7 C8 H8A 110.8
C4 C8 H8B 110.8
C7 C8 H8B 110.8
H8A C8 H8B 108.9
C1 C2 C3 111.9(2)
C3 C2 C1A 110.8(7)
C1 C2 H2A 109.2
C3 C2 H2A 109.2
C1 C2 H2B 109.2
C3 C2 H2B 109.2
H2A C2 H2B 107.9
C3 C2 H2C 109.5
C1A C2 H2C 109.5
C3 C2 H2D 109.5
C1A C2 H2D 109.5
H2C C2 H2D 108.1
N1 C1 C2 114.9(4)
N1 C1 H1A 108.5
C2 C1 H1A 108.5
N1 C1 H1B 108.5
C2 C1 H1B 108.5
H1A C1 H1B 107.5
C1 N1 C11 114.0(4)
C1 N1 C15 112.8(3)
C11 N1 C15 118.0(3)
N1 C11 C12 109.3(3)
N1 C11 C17 106.8(3)
C12 C11 C17 106.9(3)
N1 C11 C16 115.3(3)
C12 C11 C16 109.2(2)
C17 C11 C16 109.1(3)
C13 C12 C11 113.3(2)
C13 C12 H12A 108.9
C11 C12 H12A 108.9
C13 C12 H12B 108.9
C11 C12 H12B 108.9
H12A C12 H12B 107.7
C12 C13 C14 108.2(2)
C12 C13 H13A 110.1
C14 C13 H13A 110.1
C12 C13 H13B 110.1
C14 C13 H13B 110.1
H13A C13 H13B 108.4
C13 C14 C15 113.9(2)
C13 C14 H14A 108.8
C15 C14 H14A 108.8
C13 C14 H14B 108.8
C15 C14 H14B 108.8
H14A C14 H14B 107.7
N1 C15 C19 107.6(3)
N1 C15 C14 109.2(3)
C19 C15 C14 107.2(3)
N1 C15 C18 115.9(3)
C19 C15 C18 107.5(3)
C14 C15 C18 109.1(2)
C11 C16 H16A 109.5
C11 C16 H16B 109.5
H16A C16 H16B 109.5
C11 C16 H16C 109.5
H16A C16 H16C 109.5
H16B C16 H16C 109.5
C11 C17 H17A 109.5
C11 C17 H17B 109.5
H17A C17 H17B 109.5
C11 C17 H17C 109.5
H17A C17 H17C 109.5
H17B C17 H17C 109.5
C15 C18 H18A 109.5
C15 C18 H18B 109.5
H18A C18 H18B 109.5
C15 C18 H18C 109.5
H18A C18 H18C 109.5
H18B C18 H18C 109.5
C15 C19 H19A 109.5
C15 C19 H19B 109.5
H19A C19 H19B 109.5
C15 C19 H19C 109.5
H19A C19 H19C 109.5
H19B C19 H19C 109.5
N1A C1A C2 110.1(14)
N1A C1A H1A1 109.6
C2 C1A H1A1 109.6
N1A C1A H1A2 109.6
C2 C1A H1A2 109.6
H1A1 C1A H1A2 108.1
C1A N1A C15A 116.6(14)
C1A N1A C11A 114.7(13)
C15A N1A C11A 121.7(12)
N1A C11A C12A 108.9(12)
N1A C11A C17A 111.3(14)
C12A C11A C17A 110.5(12)
N1A C11A C16A 110.5(12)
C12A C11A C16A 109.1(11)
C17A C11A C16A 106.6(12)
C13A C12A C11A 114.7(10)
C13A C12A H12C 108.6
C11A C12A H12C 108.6
C13A C12A H12D 108.6
C11A C12A H12D 108.6
H12C C12A H12D 107.6
C12A C13A C14A 107.8(12)
C12A C13A H13C 110.2
C14A C13A H13C 110.2
C12A C13A H13D 110.2
C14A C13A H13D 110.2
H13C C13A H13D 108.5
C13A C14A C15A 113.2(11)
C13A C14A H14C 108.9
C15A C14A H14C 108.9
C13A C14A H14D 108.9
C15A C14A H14D 108.9
H14C C14A H14D 107.7
N1A C15A C14A 109.6(12)
N1A C15A C18A 109.5(14)
C14A C15A C18A 111.9(12)
N1A C15A C19A 107.8(11)
C14A C15A C19A 108.4(12)
C18A C15A C19A 109.4(12)
C11A C16A H16D 109.5
C11A C16A H16E 109.5
H16D C16A H16E 109.5
C11A C16A H16F 109.5
H16D C16A H16F 109.5
H16E C16A H16F 109.5
C11A C17A H17D 109.5
C11A C17A H17E 109.5
H17D C17A H17E 109.5
C11A C17A H17F 109.5
H17D C17A H17F 109.5
H17E C17A H17F 109.5
C15A C18A H18D 109.5
C15A C18A H18E 109.5
H18D C18A H18E 109.5
C15A C18A H18F 109.5
H18D C18A H18F 109.5
H18E C18A H18F 109.5
C15A C19A H19D 109.5
C15A C19A H19E 109.5
H19D C19A H19E 109.5
C15A C19A H19F 109.5
H19D C19A H19F 109.5
H19E C19A H19F 109.5
C22 C21 C26 112.70(16)
C22 C21 B1 128.33(16)
C26 C21 B1 118.95(16)
F22 C22 C23 114.02(17)
F22 C22 C21 120.64(16)
C23 C22 C21 125.32(19)
C22 F22 Li1 118.98(14)
F23 C23 C24 120.23(18)
F23 C23 C22 120.8(2)
C24 C23 C22 119.0(2)
F24 C24 C23 120.2(2)
F24 C24 C25 120.7(2)
C23 C24 C25 119.04(18)
F25 C25 C24 119.89(19)
F25 C25 C26 120.3(2)
C24 C25 C26 119.8(2)
F26 C26 C25 116.17(18)
F26 C26 C21 119.71(16)
C25 C26 C21 124.10(19)
C36 C31 C32 112.76(16)
C36 C31 B1 128.73(15)
C32 C31 B1 118.51(15)
C33 C32 F32 114.93(15)
C33 C32 C31 125.86(16)
F32 C32 C31 119.21(15)
C32 F32 Li1 125.47(13)
F33 C33 C32 121.00(16)
F33 C33 C34 120.40(16)
C32 C33 C34 118.59(16)
F34 C34 C33 120.70(16)
F34 C34 C35 120.48(16)
C33 C34 C35 118.81(16)
F35 C35 C34 119.23(16)
F35 C35 C36 120.90(16)
C34 C35 C36 119.87(16)
F36 C36 C35 115.45(15)
F36 C36 C31 120.43(15)
C35 C36 C31 124.11(16)
N2 C41 C42 110.68(17)
N2 C41 C46 106.17(15)
C42 C41 C46 109.53(17)
N2 C41 C47 110.73(15)
C42 C41 C47 111.48(16)
C46 C41 C47 108.08(18)
C43 C42 C41 113.27(18)
C43 C42 H42A 108.9
C41 C42 H42A 108.9
C43 C42 H42B 108.9
C41 C42 H42B 108.9
H42A C42 H42B 107.7
C42 C43 C44 110.15(18)
C42 C43 H43A 109.6
C44 C43 H43A 109.6
C42 C43 H43B 109.6
C44 C43 H43B 109.6
H43A C43 H43B 108.1
C43 C44 C45 113.50(19)
C43 C44 H44A 108.9
C45 C44 H44A 108.9
C43 C44 H44B 108.9
C45 C44 H44B 108.9
H44A C44 H44B 107.7
N2 C45 C48 105.84(16)
N2 C45 C49 110.84(15)
C48 C45 C49 108.45(18)
N2 C45 C44 111.18(18)
C48 C45 C44 109.54(17)
C49 C45 C44 110.82(17)
C41 C46 H46A 109.5
C41 C46 H46B 109.5
H46A C46 H46B 109.5
C41 C46 H46C 109.5
H46A C46 H46C 109.5
H46B C46 H46C 109.5
C41 C47 H47A 109.5
C41 C47 H47B 109.5
H47A C47 H47B 109.5
C41 C47 H47C 109.5
H47A C47 H47C 109.5
H47B C47 H47C 109.5
C45 C48 H48A 109.5
C45 C48 H48B 109.5
H48A C48 H48B 109.5
C45 C48 H48C 109.5
H48A C48 H48C 109.5
H48B C48 H48C 109.5
C45 C49 H49A 109.5
C45 C49 H49B 109.5
H49A C49 H49B 109.5
C45 C49 H49C 109.5
H49A C49 H49C 109.5
H49B C49 H49C 109.5

loop_
_geom_bond_atom_site_label_1
_geom_bond_atom_site_label_2
_geom_bond_distance
B1 O1 1.527(2)
B1 C3 1.624(3)
B1 C31 1.662(3)
B1 C21 1.662(2)
Li1 O1 1.867(3)
Li1 F22 1.936(3)
Li1 N2 2.052(4)
Li1 F32 2.093(3)
Li1 C4 2.774(4)
Li1 H2 2.32(2)
N2 C45 1.501(3)
N2 C41 1.510(2)
N2 H2 0.84(2)
O1 C4 1.374(2)
C3 C2 1.536(2)
C3 H3A 0.99
C3 H3B 0.99
C4 C5 1.356(3)
C4 C8 1.457(3)
C5 C6 1.515(3)
C5 H5 0.95
C6 C7 1.529(3)
C6 H6A 0.99
C6 H6B 0.99
C7 C8 1.526(3)
C7 H7A 0.99
C7 H7B 0.99
C8 H8A 0.99
C8 H8B 0.99
C2 C1 1.535(4)
C2 C1A 1.547(14)
C2 H2A 0.99
C2 H2B 0.99
C2 H2C 0.99
C2 H2D 0.99
C1 N1 1.476(4)
C1 H1A 0.99
C1 H1B 0.99
N1 C11 1.488(5)
N1 C15 1.492(4)
C11 C12 1.527(4)
C11 C17 1.534(4)
C11 C16 1.540(4)
C12 C13 1.512(4)
C12 H12A 0.99
C12 H12B 0.99
C13 C14 1.518(4)
C13 H13A 0.99
C13 H13B 0.99
C14 C15 1.534(4)
C14 H14A 0.99
C14 H14B 0.99
C15 C19 1.533(4)
C15 C18 1.545(4)
C16 H16A 0.98
C16 H16B 0.98
C16 H16C 0.98
C17 H17A 0.98
C17 H17B 0.98
C17 H17C 0.98
C18 H18A 0.98
C18 H18B 0.98
C18 H18C 0.98
C19 H19A 0.98
C19 H19B 0.98
C19 H19C 0.98
C1A N1A 1.466(15)
C1A H1A1 0.99
C1A H1A2 0.99
N1A C15A 1.485(13)
N1A C11A 1.486(13)
C11A C12A 1.518(12)
C11A C17A 1.524(13)
C11A C16A 1.553(13)
C12A C13A 1.501(12)
C12A H12C 0.99
C12A H12D 0.99
C13A C14A 1.503(12)
C13A H13C 0.99
C13A H13D 0.99
C14A C15A 1.514(12)
C14A H14C 0.99
C14A H14D 0.99
C15A C18A 1.545(13)
C15A C19A 1.554(13)
C16A H16D 0.98
C16A H16E 0.98
C16A H16F 0.98
C17A H17D 0.98
C17A H17E 0.98
C17A H17F 0.98
C18A H18D 0.98
C18A H18E 0.98
C18A H18F 0.98
C19A H19D 0.98
C19A H19E 0.98
C19A H19F 0.98
C21 C22 1.384(3)
C21 C26 1.394(3)
C22 F22 1.372(2)
C22 C23 1.382(3)
C23 F23 1.346(2)
C23 C24 1.368(3)
C24 F24 1.344(2)
C24 C25 1.375(3)
C25 F25 1.347(3)
C25 C26 1.380(3)
C26 F26 1.354(2)
C31 C36 1.384(2)
C31 C32 1.389(2)
C32 C33 1.374(3)
C32 F32 1.383(2)
C33 F33 1.346(2)
C33 C34 1.378(3)
C34 F34 1.341(2)
C34 C35 1.381(3)
C35 F35 1.346(2)
C35 C36 1.384(3)
C36 F36 1.3574(19)
C41 C42 1.527(3)
C41 C46 1.529(3)
C41 C47 1.535(3)
C42 C43 1.510(4)
C42 H42A 0.99
C42 H42B 0.99
C43 C44 1.521(3)
C43 H43A 0.99
C43 H43B 0.99
C44 C45 1.542(3)
C44 H44A 0.99
C44 H44B 0.99
C45 C48 1.527(3)
C45 C49 1.541(3)
C46 H46A 0.98
C46 H46B 0.98
C46 H46C 0.98
C47 H47A 0.98
C47 H47B 0.98
C47 H47C 0.98
C48 H48A 0.98
C48 H48B 0.98
C48 H48C 0.98
C49 H49A 0.98
C49 H49B 0.98
C49 H49C 0.98

loop_
_geom_torsion_atom_site_label_1
_geom_torsion_atom_site_label_2
_geom_torsion_atom_site_label_3
_geom_torsion_atom_site_label_4
_geom_torsion
C3 B1 O1 C4 -45.0(2)
C31 B1 O1 C4 83.28(17)
C21 B1 O1 C4 -164.48(14)
C3 B1 O1 Li1 159.51(16)
C31 B1 O1 Li1 -72.22(18)
C21 B1 O1 Li1 40.0(2)
F22 Li1 O1 C4 143.73(14)
N2 Li1 O1 C4 9.9(3)
F32 Li1 O1 C4 -119.92(15)
F22 Li1 O1 B1 -60.17(18)
N2 Li1 O1 B1 166.0(2)
F32 Li1 O1 B1 36.18(18)
C4 Li1 O1 B1 156.1(2)
O1 B1 C3 C2 -55.41(19)
C31 B1 C3 C2 -176.65(15)
C21 B1 C3 C2 63.79(19)
B1 O1 C4 C5 140.30(19)
Li1 O1 C4 C5 -63.7(2)
B1 O1 C4 C8 -47.2(3)
Li1 O1 C4 C8 108.9(2)
B1 O1 C4 Li1 -156.1(2)
O1 C4 C5 C6 176.39(17)
C8 C4 C5 C6 3.1(3)
Li1 C4 C5 C6 143.02(16)
C4 C5 C6 C7 9.3(2)
C5 C6 C7 C8 -17.2(2)
C5 C4 C8 C7 -14.2(3)
O1 C4 C8 C7 172.65(17)
Li1 C4 C8 C7 -141.50(17)
C6 C7 C8 C4 19.0(2)
B1 C3 C2 C1 172.9(2)
B1 C3 C2 C1A -173.1(8)
C3 C2 C1 N1 -171.0(3)
C2 C1 N1 C11 -108.5(5)
C2 C1 N1 C15 113.4(5)
C1 N1 C11 C12 174.0(3)
C15 N1 C11 C12 -50.2(5)
C1 N1 C11 C17 58.7(5)
C15 N1 C11 C17 -165.5(4)
C1 N1 C11 C16 -62.7(4)
C15 N1 C11 C16 73.1(5)
N1 C11 C12 C13 53.8(4)
C17 C11 C12 C13 169.0(3)
C16 C11 C12 C13 -73.1(3)
C11 C12 C13 C14 -57.7(3)
C12 C13 C14 C15 56.6(3)
C1 N1 C15 C19 -58.8(5)
C11 N1 C15 C19 164.9(4)
C1 N1 C15 C14 -174.8(4)
C11 N1 C15 C14 48.9(5)
C1 N1 C15 C18 61.5(5)
C11 N1 C15 C18 -74.8(5)
C13 C14 C15 N1 -51.4(4)
C13 C14 C15 C19 -167.7(2)
C13 C14 C15 C18 76.2(3)
C3 C2 C1A N1A -151.5(11)
C2 C1A N1A C15A 102.(2)
C2 C1A N1A C11A -106.(2)
C1A N1A C11A C12A 169.2(16)
C15A N1A C11A C12A -41.(2)
C1A N1A C11A C17A -69.(2)
C15A N1A C11A C17A 81.(2)
C1A N1A C11A C16A 49.(2)
C15A N1A C11A C16A -160.9(18)
N1A C11A C12A C13A 48.6(19)
C17A C11A C12A C13A -73.9(17)
C16A C11A C12A C13A 169.2(13)
C11A C12A C13A C14A -59.4(17)
C12A C13A C14A C15A 59.9(15)
C1A N1A C15A C14A -168.3(16)
C11A N1A C15A C14A 43.(2)
C1A N1A C15A C18A 69.(2)
C11A N1A C15A C18A -81.(2)
C1A N1A C15A C19A -50.(2)
C11A N1A C15A C19A 160.4(19)
C13A C14A C15A N1A -50.6(16)
C13A C14A C15A C18A 71.1(15)
C13A C14A C15A C19A -168.1(12)
O1 B1 C21 C22 -0.5(2)
C3 B1 C21 C22 -120.59(19)
C31 B1 C21 C22 112.17(19)
O1 B1 C21 C26 -179.25(15)
C3 B1 C21 C26 60.7(2)
C31 B1 C21 C26 -66.55(19)
C26 C21 C22 F22 177.11(15)
B1 C21 C22 F22 -1.7(3)
C26 C21 C22 C23 -0.9(3)
B1 C21 C22 C23 -179.73(17)
C23 C22 F22 Li1 144.38(17)
C21 C22 F22 Li1 -33.9(2)
F22 C22 C23 F23 2.0(3)
C21 C22 C23 F23 -179.85(17)
F22 C22 C23 C24 -178.05(17)
C21 C22 C23 C24 0.1(3)
F23 C23 C24 F24 0.6(3)
C22 C23 C24 F24 -179.40(17)
F23 C23 C24 C25 -179.68(17)
C22 C23 C24 C25 0.4(3)
F24 C24 C25 F25 -1.5(3)
C23 C24 C25 F25 178.76(18)
F24 C24 C25 C26 179.84(18)
C23 C24 C25 C26 0.1(3)
F25 C25 C26 F26 -1.3(3)
C24 C25 C26 F26 177.38(17)
F25 C25 C26 C21 -179.72(18)
C24 C25 C26 C21 -1.0(3)
C22 C21 C26 F26 -176.97(16)
B1 C21 C26 F26 1.9(2)
C22 C21 C26 C25 1.4(3)
B1 C21 C26 C25 -179.68(17)
O1 B1 C31 C36 -126.21(18)
C3 B1 C31 C36 -2.7(3)
C21 B1 C31 C36 118.98(18)
O1 B1 C31 C32 52.74(19)
C3 B1 C31 C32 176.21(15)
C21 B1 C31 C32 -62.07(19)
C36 C31 C32 C33 0.0(3)
B1 C31 C32 C33 -179.07(16)
C36 C31 C32 F32 -179.46(14)
B1 C31 C32 F32 1.4(2)
C33 C32 F32 Li1 139.88(17)
C31 C32 F32 Li1 -40.6(2)
F32 C32 C33 F33 0.2(2)
C31 C32 C33 F33 -179.29(16)
F32 C32 C33 C34 179.72(15)
C31 C32 C33 C34 0.2(3)
F33 C33 C34 F34 -1.3(3)
C32 C33 C34 F34 179.21(16)
F33 C33 C34 C35 179.26(16)
C32 C33 C34 C35 -0.2(3)
F34 C34 C35 F35 0.4(3)
C33 C34 C35 F35 179.87(16)
F34 C34 C35 C36 -179.41(16)
C33 C34 C35 C36 0.0(3)
F35 C35 C36 F36 -0.7(2)
C34 C35 C36 F36 179.11(15)
F35 C35 C36 C31 -179.61(16)
C34 C35 C36 C31 0.2(3)
C32 C31 C36 F36 -179.09(14)
B1 C31 C36 F36 -0.1(3)
C32 C31 C36 C35 -0.3(2)
B1 C31 C36 C35 178.74(17)
C45 N2 C41 C42 46.1(2)
Li1 N2 C41 C42 -173.67(16)
C45 N2 C41 C46 164.91(16)
Li1 N2 C41 C46 -54.9(2)
C45 N2 C41 C47 -78.0(2)
Li1 N2 C41 C47 62.2(2)
N2 C41 C42 C43 -51.5(2)
C46 C41 C42 C43 -168.25(17)
C47 C41 C42 C43 72.2(2)
C41 C42 C43 C44 56.9(2)
C42 C43 C44 C45 -55.0(2)
C41 N2 C45 C48 -163.36(16)
Li1 N2 C45 C48 56.6(2)
C41 N2 C45 C49 79.3(2)
Li1 N2 C45 C49 -60.8(2)
C41 N2 C45 C44 -44.5(2)
Li1 N2 C45 C44 175.42(16)
C43 C44 C45 N2 48.1(2)
C43 C44 C45 C48 164.72(19)
C43 C44 C45 C49 -75.7(2)
